data_1548880
loop_
_publ_author_name
'Khosrowabadi Kotyk, Juliet F.'
'Hanna, Caitlin M.'
'Combs, Rebecca L.'
'Ziller, Joseph W.'
'Yang, Jenny Y.'

_publ_section_title
;
 Intramolecular hydrogen-bonding in a cobalt aqua complex and
 electrochemical water oxidation activity.
;
_journal_issue 10
_journal_name_full 'Chemical science'
_journal_page_first 2750
_journal_page_last 2755
_journal_paper_doi 10.1039/c7sc04960a
_journal_volume 9
_journal_year 2018
_chemical_formula_sum 'C22 H37 B2 Co F8 N7 O'
_chemical_formula_weight 648.13
_space_group_crystal_system monoclinic
_space_group_IT_number 15
_space_group_name_Hall '-C 2yc'
_space_group_name_H-M_alt 'C 1 2/c 1'
_symmetry_space_group_name_Hall '-C 2yc'
_symmetry_space_group_name_H-M 'C 1 2/c 1'
_atom_sites_solution_hydrogens difmap
_atom_sites_solution_primary direct
_atom_sites_solution_secondary difmap
_audit_creation_method SHELXL-2014/7
_audit_update_record
;
2017-11-17 deposited with the CCDC.
2018-02-06 downloaded from the CCDC.
;
_cell_angle_alpha 90
_cell_angle_beta 129.8712(6)
_cell_angle_gamma 90
_cell_formula_units_Z 8
_cell_length_a 28.1807(18)
_cell_length_b 13.2001(8)
_cell_length_c 20.3454(13)
_cell_measurement_reflns_used 9871
_cell_measurement_temperature 88(2)
_cell_measurement_theta_max 28.23
_cell_measurement_theta_min 2.56
_cell_volume 5808.5(6)
_computing_cell_refinement 'Bruker SAINT 8.34a, 2013'
_computing_data_collection 'Bruker APEX2 2014.11-0, 2014'
_computing_data_reduction 'Bruker SAINT 8.34a, 2013'
_computing_molecular_graphics 'Bruker SHELXTL'
_computing_publication_material 'Bruker SHELXTL'
_computing_structure_refinement 'SHELXL-2014/7 (Sheldrick, 2014)'
_computing_structure_solution 'Bruker SHELXTL 2014/4'
_diffrn_ambient_temperature 88(2)
_diffrn_measured_fraction_theta_full 1.000
_diffrn_measured_fraction_theta_max 0.986
_diffrn_measurement_device_type 'Bruker SMART APEX II CCD'
_diffrn_measurement_method '\f and \w scans'
_diffrn_radiation_type MoK\a
_diffrn_radiation_wavelength 0.71073
_diffrn_reflns_av_R_equivalents 0.0366
_diffrn_reflns_av_unetI/netI 0.0302
_diffrn_reflns_Laue_measured_fraction_full 1.000
_diffrn_reflns_Laue_measured_fraction_max 0.986
_diffrn_reflns_limit_h_max 37
_diffrn_reflns_limit_h_min -37
_diffrn_reflns_limit_k_max 17
_diffrn_reflns_limit_k_min -17
_diffrn_reflns_limit_l_max 27
_diffrn_reflns_limit_l_min -26
_diffrn_reflns_number 34760
_diffrn_reflns_point_group_measured_fraction_full 1.000
_diffrn_reflns_point_group_measured_fraction_max 0.986
_diffrn_reflns_theta_full 25.500
_diffrn_reflns_theta_max 28.276
_diffrn_reflns_theta_min 1.807
_diffrn_source 'fine-focus sealed tube'
_exptl_absorpt_coefficient_mu 0.672
_exptl_absorpt_correction_T_max 0.8015
_exptl_absorpt_correction_T_min 0.7274
_exptl_absorpt_correction_type multi-scan
_exptl_absorpt_process_details 'Bruker SADABS 2014/5'
_exptl_crystal_colour orange
_exptl_crystal_density_diffrn 1.482
_exptl_crystal_density_meas ?
_exptl_crystal_density_method not_measured
_exptl_crystal_description prism
_exptl_crystal_F_000 2680
_exptl_crystal_size_max 0.158
_exptl_crystal_size_mid 0.134
_exptl_crystal_size_min 0.101
_refine_diff_density_max 0.391
_refine_diff_density_min -0.315
_refine_diff_density_rms 0.054
_refine_ls_extinction_method none
_refine_ls_goodness_of_fit_ref 1.030
_refine_ls_hydrogen_treatment refall
_refine_ls_matrix_type full
_refine_ls_number_parameters 518
_refine_ls_number_reflns 7125
_refine_ls_number_restraints 0
_refine_ls_restrained_S_all 1.030
_refine_ls_R_factor_all 0.0389
_refine_ls_R_factor_gt 0.0288
_refine_ls_shift/su_max 0.003
_refine_ls_shift/su_mean 0.000
_refine_ls_structure_factor_coef Fsqd
_refine_ls_weighting_details 'w=1/[\s^2^(Fo^2^)+(0.0342P)^2^+3.3035P] where P=(Fo^2^+2Fc^2^)/3'
_refine_ls_weighting_scheme calc
_refine_ls_wR_factor_gt 0.0672
_refine_ls_wR_factor_ref 0.0716
_reflns_Friedel_coverage 0.000
_reflns_number_gt 5960
_reflns_number_total 7125
_reflns_threshold_expression 'I > 2\s(I)'
_cod_data_source_file c7sc04960a2.cif
_cod_data_source_block jyy83
_cod_depositor_comments
;
The following automatic conversions were performed:

'_exptl_crystal_density_meas' value 'not_measured' was changed to '?'
- the value is perceived as not measured.

Automatic conversion script
Id: cif_fix_values 4973 2017-02-22 13:04:09Z antanas 

 Adding full bibliography for 1548879--1548882.cif.
;
_cod_database_code 1548880
_shelx_shelxl_version_number 2014/7
_shelx_space_group_comment
; 
The symmetry employed for this shelxl refinement is uniquely defined 
by the following loop, which should always be used as a source of 
symmetry information in preference to the above space-group names. 
They are only intended as comments. 
;
_shelx_estimated_absorpt_t_min 0.901
_shelx_estimated_absorpt_t_max 0.935

loop_
_space_group_symop_operation_xyz
'x, y, z'
'-x, y, -z+1/2'
'x+1/2, y+1/2, z'
'-x+1/2, y+1/2, -z+1/2'
'-x, -y, -z'
'x, -y, z-1/2'
'-x+1/2, -y+1/2, -z'
'x+1/2, -y+1/2, z-1/2'

loop_
_atom_site_label
_atom_site_type_symbol
_atom_site_fract_x
_atom_site_fract_y
_atom_site_fract_z
_atom_site_U_iso_or_equiv
_atom_site_adp_type
_atom_site_occupancy
_atom_site_site_symmetry_order
_atom_site_calc_flag
Co1 Co 0.62099(2) 0.23349(2) 0.66813(2) 0.01131(6) Uani 1 1 d
O1 O 0.53924(5) 0.15438(8) 0.60148(6) 0.0166(2) Uani 1 1 d
N1 N 0.57565(5) 0.37073(8) 0.58913(7) 0.0133(2) Uani 1 1 d
N2 N 0.60493(5) 0.30856(9) 0.74800(7) 0.0143(2) Uani 1 1 d
N3 N 0.71044(5) 0.30893(9) 0.75557(7) 0.0146(2) Uani 1 1 d
N4 N 0.67364(5) 0.11223(8) 0.76595(7) 0.0139(2) Uani 1 1 d
N5 N 0.56579(6) 0.33595(9) 0.46786(7) 0.0203(3) Uani 1 1 d
N6 N 0.59114(5) -0.00059(8) 0.70961(7) 0.0160(2) Uani 1 1 d
N7 N 0.64899(5) 0.16742(9) 0.60388(7) 0.0167(2) Uani 1 1 d
C1 C 0.57457(6) 0.40499(10) 0.52495(8) 0.0158(3) Uani 1 1 d
C2 C 0.58218(6) 0.50923(11) 0.51786(9) 0.0204(3) Uani 1 1 d
C3 C 0.58640(7) 0.57693(11) 0.57240(10) 0.0234(3) Uani 1 1 d
C4 C 0.58226(6) 0.54324(11) 0.63347(9) 0.0202(3) Uani 1 1 d
C5 C 0.57660(6) 0.44056(10) 0.63905(8) 0.0149(3) Uani 1 1 d
C6 C 0.56709(6) 0.39952(11) 0.69913(9) 0.0173(3) Uani 1 1 d
C7 C 0.66717(6) 0.33708(11) 0.82895(9) 0.0169(3) Uani 1 1 d
C8 C 0.70793(6) 0.37875(11) 0.81109(9) 0.0175(3) Uani 1 1 d
C9 C 0.75635(6) 0.22643(11) 0.80698(9) 0.0166(3) Uani 1 1 d
C10 C 0.73251(6) 0.14235(10) 0.82913(9) 0.0158(3) Uani 1 1 d
C11 C 0.77034(7) 0.09663(12) 0.90921(9) 0.0209(3) Uani 1 1 d
C12 C 0.74809(7) 0.01358(12) 0.92351(10) 0.0242(3) Uani 1 1 d
C13 C 0.68893(7) -0.02125(12) 0.85820(10) 0.0217(3) Uani 1 1 d
C14 C 0.65268(6) 0.03034(10) 0.78037(9) 0.0155(3) Uani 1 1 d
C15 C 0.57330(7) 0.24897(12) 0.77169(10) 0.0198(3) Uani 1 1 d
C16 C 0.73016(7) 0.36873(12) 0.71480(10) 0.0199(3) Uani 1 1 d
C17 C 0.57123(9) 0.36797(16) 0.40428(11) 0.0316(4) Uani 1 1 d
C18 C 0.52436(7) 0.25009(12) 0.44023(9) 0.0211(3) Uani 1 1 d
C19 C 0.55715(8) -0.05023(12) 0.73357(11) 0.0212(3) Uani 1 1 d
C20 C 0.59086(8) -0.06350(12) 0.64894(10) 0.0217(3) Uani 1 1 d
C21 C 0.66431(6) 0.13600(10) 0.56799(8) 0.0155(3) Uani 1 1 d
C22 C 0.68155(8) 0.09851(12) 0.51864(10) 0.0217(3) Uani 1 1 d
B1 B 0.83840(8) 0.17367(12) 0.66213(11) 0.0210(3) Uani 1 1 d
F1 F 0.81269(6) 0.23935(8) 0.59420(7) 0.0454(3) Uani 1 1 d
F2 F 0.80775(5) 0.18102(9) 0.69474(6) 0.0400(3) Uani 1 1 d
F3 F 0.83312(4) 0.07503(6) 0.63396(6) 0.0274(2) Uani 1 1 d
F4 F 0.90063(5) 0.19656(8) 0.72578(6) 0.0375(2) Uani 1 1 d
B2 B 0.39100(7) 0.15550(13) 0.53491(10) 0.0193(3) Uani 1 1 d
F5 F 0.42864(4) 0.23885(7) 0.55030(6) 0.0290(2) Uani 1 1 d
F6 F 0.37104(4) 0.10689(8) 0.46045(6) 0.0315(2) Uani 1 1 d
F7 F 0.42653(4) 0.08996(7) 0.60407(5) 0.0270(2) Uani 1 1 d
F8 F 0.34057(4) 0.19029(8) 0.52527(6) 0.0299(2) Uani 1 1 d
H1 H 0.5081(10) 0.1810(16) 0.5874(13) 0.043(6) Uiso 1 1 d
H2 H 0.5491(10) 0.1044(17) 0.6380(14) 0.050(6) Uiso 1 1 d
H2A H 0.5824(7) 0.5313(12) 0.4742(10) 0.018(4) Uiso 1 1 d
H3A H 0.5905(8) 0.6461(14) 0.5673(11) 0.026(4) Uiso 1 1 d
H4A H 0.5829(7) 0.5857(12) 0.6705(10) 0.020(4) Uiso 1 1 d
H6A H 0.5740(7) 0.4530(13) 0.7386(10) 0.022(4) Uiso 1 1 d
H6B H 0.5221(8) 0.3794(12) 0.6619(10) 0.022(4) Uiso 1 1 d
H7A H 0.6847(7) 0.2755(12) 0.8646(10) 0.014(4) Uiso 1 1 d
H7B H 0.6619(7) 0.3875(12) 0.8595(10) 0.016(4) Uiso 1 1 d
H8A H 0.6918(7) 0.4430(12) 0.7816(10) 0.017(4) Uiso 1 1 d
H8B H 0.7492(7) 0.3881(12) 0.8654(10) 0.017(4) Uiso 1 1 d
H9A H 0.7933(8) 0.2518(12) 0.8579(11) 0.022(4) Uiso 1 1 d
H9B H 0.7651(7) 0.1964(12) 0.7717(10) 0.017(4) Uiso 1 1 d
H11A H 0.8081(8) 0.1219(12) 0.9501(11) 0.021(4) Uiso 1 1 d
H12A H 0.7726(8) -0.0188(13) 0.9768(11) 0.028(5) Uiso 1 1 d
H13A H 0.6731(8) -0.0793(13) 0.8646(10) 0.023(4) Uiso 1 1 d
H15A H 0.5684(8) 0.2886(13) 0.8067(11) 0.026(4) Uiso 1 1 d
H15B H 0.5987(8) 0.1884(13) 0.8045(10) 0.022(4) Uiso 1 1 d
H15C H 0.5345(8) 0.2296(12) 0.7228(12) 0.022(4) Uiso 1 1 d
H16A H 0.7693(8) 0.3984(12) 0.7580(10) 0.020(4) Uiso 1 1 d
H16B H 0.7002(8) 0.4208(12) 0.6804(10) 0.020(4) Uiso 1 1 d
H16C H 0.7324(8) 0.3260(13) 0.6795(11) 0.024(4) Uiso 1 1 d
H17A H 0.6100(10) 0.4047(15) 0.4320(13) 0.042(5) Uiso 1 1 d
H17B H 0.5370(9) 0.4103(15) 0.3602(12) 0.035(5) Uiso 1 1 d
H17C H 0.5725(9) 0.3075(17) 0.3800(13) 0.047(6) Uiso 1 1 d
H18A H 0.5163(8) 0.2386(12) 0.4777(11) 0.022(4) Uiso 1 1 d
H18B H 0.5431(9) 0.1894(15) 0.4398(12) 0.040(5) Uiso 1 1 d
H18C H 0.4857(8) 0.2617(12) 0.3841(12) 0.023(4) Uiso 1 1 d
H20A H 0.6138(7) -0.0287(12) 0.6352(10) 0.020(4) Uiso 1 1 d
H20B H 0.5478(8) -0.0710(13) 0.5973(11) 0.026(4) Uiso 1 1 d
H20C H 0.6092(8) -0.1284(14) 0.6721(11) 0.028(5) Uiso 1 1 d
H21A H 0.5603(7) -0.0092(12) 0.7755(11) 0.019(4) Uiso 1 1 d
H21B H 0.5719(8) -0.1185(14) 0.7545(11) 0.025(4) Uiso 1 1 d
H21C H 0.5137(8) -0.0525(12) 0.6821(11) 0.023(4) Uiso 1 1 d
H22A H 0.6479(10) 0.0611(15) 0.4711(13) 0.043(6) Uiso 1 1 d
H22B H 0.7170(9) 0.0568(15) 0.5529(12) 0.040(5) Uiso 1 1 d
H22C H 0.6910(8) 0.1529(15) 0.5004(12) 0.033(5) Uiso 1 1 d

loop_
_atom_site_aniso_label
_atom_site_aniso_U_11
_atom_site_aniso_U_22
_atom_site_aniso_U_33
_atom_site_aniso_U_23
_atom_site_aniso_U_13
_atom_site_aniso_U_12
Co1 0.01083(9) 0.01222(9) 0.01043(9) -0.00040(7) 0.00661(8) -0.00067(7)
O1 0.0147(5) 0.0164(5) 0.0176(5) 0.0013(4) 0.0099(4) -0.0016(4)
N1 0.0108(5) 0.0144(5) 0.0117(5) 0.0006(4) 0.0059(4) 0.0002(4)
N2 0.0136(5) 0.0156(6) 0.0135(5) 0.0000(4) 0.0085(5) -0.0002(4)
N3 0.0122(5) 0.0164(6) 0.0135(5) 0.0005(4) 0.0075(5) -0.0003(4)
N4 0.0155(5) 0.0141(5) 0.0141(6) 0.0001(4) 0.0103(5) 0.0019(4)
N5 0.0239(6) 0.0241(6) 0.0157(6) 0.0017(5) 0.0140(5) 0.0004(5)
N6 0.0207(6) 0.0131(6) 0.0200(6) -0.0009(4) 0.0157(5) -0.0015(4)
N7 0.0158(5) 0.0188(6) 0.0144(6) 0.0014(5) 0.0092(5) 0.0007(5)
C1 0.0093(6) 0.0197(7) 0.0142(6) 0.0025(5) 0.0056(5) 0.0007(5)
C2 0.0138(6) 0.0231(7) 0.0172(7) 0.0071(6) 0.0066(6) -0.0020(5)
C3 0.0155(7) 0.0153(7) 0.0243(8) 0.0042(6) 0.0059(6) -0.0018(5)
C4 0.0164(7) 0.0151(7) 0.0172(7) -0.0019(5) 0.0053(6) 0.0013(5)
C5 0.0093(6) 0.0164(6) 0.0119(6) 0.0001(5) 0.0035(5) 0.0017(5)
C6 0.0156(7) 0.0187(7) 0.0159(7) -0.0009(5) 0.0093(6) 0.0037(5)
C7 0.0168(7) 0.0183(7) 0.0110(6) -0.0021(5) 0.0067(6) 0.0017(5)
C8 0.0140(6) 0.0170(7) 0.0151(7) -0.0032(5) 0.0063(6) -0.0003(5)
C9 0.0120(6) 0.0193(7) 0.0150(7) 0.0001(5) 0.0071(6) 0.0010(5)
C10 0.0155(6) 0.0172(7) 0.0162(7) -0.0004(5) 0.0107(6) 0.0040(5)
C11 0.0163(7) 0.0277(8) 0.0161(7) 0.0031(6) 0.0093(6) 0.0065(6)
C12 0.0253(8) 0.0297(8) 0.0186(7) 0.0108(6) 0.0145(7) 0.0122(6)
C13 0.0290(8) 0.0193(7) 0.0253(8) 0.0080(6) 0.0213(7) 0.0067(6)
C14 0.0196(7) 0.0148(6) 0.0187(7) 0.0009(5) 0.0154(6) 0.0038(5)
C15 0.0226(7) 0.0243(8) 0.0196(7) -0.0014(6) 0.0168(7) -0.0014(6)
C16 0.0154(7) 0.0225(8) 0.0201(7) 0.0016(6) 0.0106(6) -0.0043(6)
C17 0.0340(10) 0.0458(11) 0.0227(8) 0.0049(8) 0.0218(8) 0.0020(8)
C18 0.0214(7) 0.0219(8) 0.0129(7) -0.0013(5) 0.0077(6) 0.0010(6)
C19 0.0285(8) 0.0174(7) 0.0286(8) -0.0001(6) 0.0233(7) -0.0033(6)
C20 0.0269(8) 0.0202(8) 0.0255(8) -0.0049(6) 0.0203(7) -0.0030(6)
C21 0.0143(6) 0.0149(6) 0.0138(6) 0.0022(5) 0.0074(6) 0.0002(5)
C22 0.0268(8) 0.0226(8) 0.0234(8) -0.0018(6) 0.0196(7) -0.0005(7)
B1 0.0281(9) 0.0168(8) 0.0172(8) 0.0010(6) 0.0141(7) 0.0006(7)
F1 0.0700(8) 0.0283(5) 0.0329(6) 0.0160(4) 0.0307(6) 0.0134(5)
F2 0.0401(6) 0.0572(7) 0.0326(5) 0.0017(5) 0.0278(5) 0.0129(5)
F3 0.0315(5) 0.0169(4) 0.0355(5) -0.0042(4) 0.0222(4) -0.0031(4)
F4 0.0363(6) 0.0488(6) 0.0220(5) -0.0092(4) 0.0162(5) -0.0217(5)
B2 0.0153(7) 0.0273(9) 0.0139(7) 0.0010(6) 0.0087(6) 0.0015(6)
F5 0.0242(5) 0.0271(5) 0.0333(5) 0.0068(4) 0.0174(4) 0.0002(4)
F6 0.0295(5) 0.0452(6) 0.0189(4) -0.0051(4) 0.0152(4) 0.0038(4)
F7 0.0271(5) 0.0285(5) 0.0200(4) 0.0063(4) 0.0126(4) 0.0026(4)
F8 0.0194(4) 0.0479(6) 0.0233(5) -0.0018(4) 0.0141(4) 0.0051(4)

loop_
_atom_type_symbol
_atom_type_description
_atom_type_scat_dispersion_real
_atom_type_scat_dispersion_imag
_atom_type_scat_source
C C 0.0033 0.0016 'International Tables Vol C Tables 4.2.6.8 and 6.1.1.4'
H H 0.0000 0.0000 'International Tables Vol C Tables 4.2.6.8 and 6.1.1.4'
B B 0.0013 0.0007 'International Tables Vol C Tables 4.2.6.8 and 6.1.1.4'
N N 0.0061 0.0033 'International Tables Vol C Tables 4.2.6.8 and 6.1.1.4'
O O 0.0106 0.0060 'International Tables Vol C Tables 4.2.6.8 and 6.1.1.4'
F F 0.0171 0.0103 'International Tables Vol C Tables 4.2.6.8 and 6.1.1.4'
Co Co 0.3494 0.9721 'International Tables Vol C Tables 4.2.6.8 and 6.1.1.4'

loop_
_geom_angle_atom_site_label_1
_geom_angle_atom_site_label_2
_geom_angle_atom_site_label_3
_geom_angle
O1 Co1 N7 95.04(4)
O1 Co1 N3 171.66(4)
N7 Co1 N3 89.91(4)
O1 Co1 N2 92.41(4)
N7 Co1 N2 172.23(4)
N3 Co1 N2 82.44(4)
O1 Co1 N1 93.19(4)
N7 Co1 N1 99.24(4)
N3 Co1 N1 92.64(4)
N2 Co1 N1 82.53(4)
O1 Co1 N4 92.72(4)
N7 Co1 N4 87.53(4)
N3 Co1 N4 80.77(4)
N2 Co1 N4 89.90(4)
N1 Co1 N4 170.58(4)
C5 N1 C1 117.92(11)
C5 N1 Co1 106.73(8)
C1 N1 Co1 128.11(9)
C15 N2 C6 108.85(11)
C15 N2 C7 107.54(11)
C6 N2 C7 111.48(11)
C15 N2 Co1 117.12(9)
C6 N2 Co1 105.72(8)
C7 N2 Co1 106.15(8)
C16 N3 C9 108.24(10)
C16 N3 C8 108.06(11)
C9 N3 C8 111.16(10)
C16 N3 Co1 115.91(9)
C9 N3 Co1 105.55(8)
C8 N3 Co1 107.94(8)
C14 N4 C10 118.00(12)
C14 N4 Co1 129.56(9)
C10 N4 Co1 110.33(9)
C1 N5 C18 120.65(12)
C1 N5 C17 119.67(13)
C18 N5 C17 113.38(13)
C14 N6 C19 114.75(11)
C14 N6 C20 110.71(11)
C19 N6 C20 111.56(11)
C21 N7 Co1 176.84(11)
N1 C1 N5 118.22(12)
N1 C1 C2 120.57(13)
N5 C1 C2 121.21(13)
C3 C2 C1 119.51(14)
C2 C3 C4 120.06(14)
C5 C4 C3 117.89(14)
N1 C5 C4 123.61(13)
N1 C5 C6 115.66(12)
C4 C5 C6 120.63(13)
N2 C6 C5 114.07(11)
N2 C7 C8 111.27(11)
N3 C8 C7 111.63(11)
N3 C9 C10 113.28(11)
N4 C10 C11 122.59(13)
N4 C10 C9 116.26(12)
C11 C10 C9 121.10(13)
C12 C11 C10 118.74(14)
C11 C12 C13 119.38(14)
C12 C13 C14 118.89(14)
N4 C14 C13 122.26(13)
N4 C14 N6 115.25(11)
C13 C14 N6 122.48(13)
N7 C21 C22 177.32(15)
F1 B1 F2 110.28(14)
F1 B1 F4 109.59(13)
F2 B1 F4 109.84(13)
F1 B1 F3 109.06(12)
F2 B1 F3 109.08(13)
F4 B1 F3 108.97(13)
F8 B2 F7 111.03(12)
F8 B2 F6 109.75(12)
F7 B2 F6 110.02(13)
F8 B2 F5 109.22(13)
F7 B2 F5 107.98(12)
F6 B2 F5 108.78(12)

loop_
_geom_bond_atom_site_label_1
_geom_bond_atom_site_label_2
_geom_bond_distance
Co1 O1 2.0571(10)
Co1 N7 2.1010(12)
Co1 N3 2.1820(11)
Co1 N2 2.1840(11)
Co1 N1 2.2057(11)
Co1 N4 2.2221(11)
N1 C5 1.3590(17)
N1 C1 1.3634(17)
N2 C15 1.4822(18)
N2 C6 1.4860(17)
N2 C7 1.4922(17)
N3 C16 1.4867(18)
N3 C9 1.4895(17)
N3 C8 1.4942(18)
N4 C14 1.3512(17)
N4 C10 1.3523(17)
N5 C1 1.3683(18)
N5 C18 1.4567(19)
N5 C17 1.4594(19)
N6 C14 1.4303(18)
N6 C19 1.4777(17)
N6 C20 1.4835(18)
N7 C21 1.1382(17)
C1 C2 1.414(2)
C2 C3 1.369(2)
C3 C4 1.393(2)
C4 C5 1.378(2)
C5 C6 1.5098(19)
C7 C8 1.513(2)
C9 C10 1.508(2)
C10 C11 1.3886(19)
C11 C12 1.383(2)
C12 C13 1.384(2)
C13 C14 1.3930(19)
C21 C22 1.4542(19)
B1 F1 1.3794(19)
B1 F2 1.3893(19)
B1 F4 1.390(2)
B1 F3 1.3917(18)
B2 F8 1.3826(18)
B2 F7 1.3873(18)
B2 F6 1.3895(18)
B2 F5 1.4170(19)

loop_
_geom_hbond_atom_site_label_D
_geom_hbond_atom_site_label_H
_geom_hbond_atom_site_label_A
_geom_hbond_distance_DH
_geom_hbond_distance_HA
_geom_hbond_distance_DA
_geom_hbond_angle_DHA
O1 H1 F5 0.81(2) 2.00(2) 2.8073(14) 177(2)
O1 H2 N6 0.89(2) 1.80(2) 2.6530(16) 159(2)

loop_
_geom_torsion_atom_site_label_1
_geom_torsion_atom_site_label_2
_geom_torsion_atom_site_label_3
_geom_torsion_atom_site_label_4
_geom_torsion
C5 N1 C1 N5 -171.93(12)
Co1 N1 C1 N5 42.00(16)
C5 N1 C1 C2 7.90(18)
Co1 N1 C1 C2 -138.16(11)
C18 N5 C1 N1 36.53(18)
C17 N5 C1 N1 -173.18(13)
C18 N5 C1 C2 -143.30(14)
C17 N5 C1 C2 7.0(2)
N1 C1 C2 C3 -4.5(2)
N5 C1 C2 C3 175.32(13)
C1 C2 C3 C4 -1.0(2)
C2 C3 C4 C5 2.8(2)
C1 N1 C5 C4 -6.20(19)
Co1 N1 C5 C4 146.50(12)
C1 N1 C5 C6 170.22(11)
Co1 N1 C5 C6 -37.08(13)
C3 C4 C5 N1 0.9(2)
C3 C4 C5 C6 -175.38(12)
C15 N2 C6 C5 -154.20(12)
C7 N2 C6 C5 87.34(13)
Co1 N2 C6 C5 -27.57(13)
N1 C5 C6 N2 46.86(16)
C4 C5 C6 N2 -136.60(13)
C15 N2 C7 C8 168.03(11)
C6 N2 C7 C8 -72.72(14)
Co1 N2 C7 C8 41.93(12)
C16 N3 C8 C7 159.07(11)
C9 N3 C8 C7 -82.30(14)
Co1 N3 C8 C7 33.00(13)
N2 C7 C8 N3 -52.12(15)
C16 N3 C9 C10 -162.29(12)
C8 N3 C9 C10 79.19(14)
Co1 N3 C9 C10 -37.58(13)
C14 N4 C10 C11 -4.24(19)
Co1 N4 C10 C11 160.85(11)
C14 N4 C10 C9 173.31(11)
Co1 N4 C10 C9 -21.60(14)
N3 C9 C10 N4 42.09(16)
N3 C9 C10 C11 -140.32(13)
N4 C10 C11 C12 3.5(2)
C9 C10 C11 C12 -173.90(13)
C10 C11 C12 C13 -0.4(2)
C11 C12 C13 C14 -1.8(2)
C10 N4 C14 C13 1.86(19)
Co1 N4 C14 C13 -159.89(10)
C10 N4 C14 N6 -177.03(11)
Co1 N4 C14 N6 21.21(16)
C12 C13 C14 N4 1.1(2)
C12 C13 C14 N6 179.94(13)
C19 N6 C14 N4 -150.37(12)
C20 N6 C14 N4 82.27(14)
C19 N6 C14 C13 30.74(18)
C20 N6 C14 C13 -96.62(15)
